data_1558332
loop_
_publ_author_name
'Sinclair, Geoffrey S.'
'Kukor, Andrew J.'
'Imperial, Kevin Karl G.'
'Schipper, Derek J.'

_publ_section_title
;
 Transition-Metal-Free ipso-Arylative Condensation
;
_journal_name_full Macromolecules
_journal_paper_doi 10.1021/acs.macromol.0c00726
_journal_year 2020
_chemical_formula_moiety 'C20 H16 N2 O S2'
_chemical_formula_sum 'C20 H16 N2 O S2'
_chemical_formula_weight 364.47
_space_group_crystal_system triclinic
_space_group_IT_number 2
_space_group_name_Hall '-P 1'
_space_group_name_H-M_alt 'P -1'
_atom_sites_solution_hydrogens geom
_audit_creation_method SHELXL-2014
_cell_angle_alpha 115.5107(10)
_cell_angle_beta 101.2094(16)
_cell_angle_gamma 106.8613(11)
_cell_formula_units_Z 2
_cell_length_a 9.7982(2)
_cell_length_b 9.8590(2)
_cell_length_c 11.1142(3)
_cell_measurement_reflns_used 899
_cell_measurement_temperature 296(2)
_cell_measurement_theta_max 30.0
_cell_measurement_theta_min 1.5
_cell_volume 861.61(4)
_computing_cell_refinement 'Bruker APEX II'
_computing_data_collection 'Bruker KAPPA APEXII'
_computing_data_reduction 'Bruker APEX II'
_computing_molecular_graphics Mercury
_computing_structure_refinement 'SHELXL-2014 (Sheldrick, 2014)'
_computing_structure_solution 'SHELXL-2014 (Sheldrick, 2014'
_diffrn_ambient_temperature 296(2)
_diffrn_measured_fraction_theta_full 1.000
_diffrn_measured_fraction_theta_max 1.000
_diffrn_measurement_device_type 'Bruker Kappa APEX II'
_diffrn_measurement_method 'Omega and Phi scan '
_diffrn_radiation_monochromator graphite
_diffrn_radiation_source 'fine-focus sealed tube'
_diffrn_radiation_type MoK\a
_diffrn_radiation_wavelength 0.71073
_diffrn_reflns_av_R_equivalents 0.0541
_diffrn_reflns_av_unetI/netI 0.0394
_diffrn_reflns_Laue_measured_fraction_full 1.000
_diffrn_reflns_Laue_measured_fraction_max 1.000
_diffrn_reflns_limit_h_max 12
_diffrn_reflns_limit_h_min -13
_diffrn_reflns_limit_k_max 12
_diffrn_reflns_limit_k_min -13
_diffrn_reflns_limit_l_max 14
_diffrn_reflns_limit_l_min -14
_diffrn_reflns_number 17393
_diffrn_reflns_point_group_measured_fraction_full 1.000
_diffrn_reflns_point_group_measured_fraction_max 1.000
_diffrn_reflns_theta_full 25.242
_diffrn_reflns_theta_max 27.993
_diffrn_reflns_theta_min 2.329
_diffrn_standards_decay_% 0
_diffrn_standards_interval_time 90
_diffrn_standards_number 3
_exptl_absorpt_coefficient_mu 0.319
_exptl_absorpt_correction_T_max 0.745658
_exptl_absorpt_correction_T_min 0.673612
_exptl_absorpt_correction_type multi-scan
_exptl_absorpt_process_details SADABS
_exptl_crystal_colour yellow
_exptl_crystal_density_diffrn 1.405
_exptl_crystal_description needle
_exptl_crystal_F_000 380
_exptl_crystal_size_max 0.320
_exptl_crystal_size_mid 0.080
_exptl_crystal_size_min 0.005
_refine_diff_density_max 1.226
_refine_diff_density_min -0.352
_refine_diff_density_rms 0.066
_refine_ls_extinction_method none
_refine_ls_goodness_of_fit_ref 1.354
_refine_ls_hydrogen_treatment constr
_refine_ls_matrix_type full
_refine_ls_number_parameters 227
_refine_ls_number_reflns 4164
_refine_ls_number_restraints 0
_refine_ls_restrained_S_all 1.354
_refine_ls_R_factor_all 0.0951
_refine_ls_R_factor_gt 0.0588
_refine_ls_shift/su_max 0.000
_refine_ls_shift/su_mean 0.000
_refine_ls_structure_factor_coef Fsqd
_refine_ls_weighting_details 'w=1/[\s^2^(Fo^2^)+(0.0368P)^2^+0.4399P] where P=(Fo^2^+2Fc^2^)/3'
_refine_ls_weighting_scheme calc
_refine_ls_wR_factor_gt 0.1267
_refine_ls_wR_factor_ref 0.1349
_reflns_Friedel_coverage 0.000
_reflns_number_gt 2876
_reflns_number_total 4164
_reflns_threshold_expression 'I > 2\s(I)'
_cod_data_source_file ma0c00726_si_001.cif
_cod_data_source_block twin4a
_cod_original_cell_volume 861.61(3)
_cod_database_code 1558332
_shelx_space_group_comment
;
The symmetry employed for this shelxl refinement is uniquely defined
by the following loop, which should always be used as a source of
symmetry information in preference to the above space-group names.
They are only intended as comments.
;
_shelx_estimated_absorpt_t_min 0.905
_shelx_estimated_absorpt_t_max 0.998
_shelxl_version_number 2014-3

loop_
_space_group_symop_operation_xyz
'x, y, z'
'-x, -y, -z'

loop_
_atom_site_label
_atom_site_type_symbol
_atom_site_fract_x
_atom_site_fract_y
_atom_site_fract_z
_atom_site_U_iso_or_equiv
_atom_site_adp_type
_atom_site_occupancy
_atom_site_site_symmetry_order
_atom_site_calc_flag
_atom_site_refinement_flags_posn
_atom_site_refinement_flags_adp
_atom_site_refinement_flags_occupancy
_atom_site_disorder_assembly
_atom_site_disorder_group
S1 S 0.52122(8) 0.12161(9) 0.30899(7) 0.0361(2) Uani 1 1 d . . . . .
S2 S 0.45088(9) 0.36215(9) 0.71258(8) 0.0379(2) Uani 1 1 d . . . . .
N1 N 0.3489(3) 0.3160(3) 0.4653(2) 0.0363(5) Uani 1 1 d . . . . .
N2 N 0.6448(3) 0.1934(3) 0.5681(3) 0.0375(6) Uani 1 1 d . . . . .
O1 O 0.3252(3) 0.2689(3) 0.3330(2) 0.0632(7) Uani 1 1 d . . . . .
C1 C 0.4475(3) 0.2890(3) 0.5421(3) 0.0331(6) Uani 1 1 d . . . . .
C2 C 0.3125(3) 0.4306(3) 0.6764(3) 0.0328(6) Uani 1 1 d . . . . .
C3 C 0.2704(3) 0.3981(3) 0.5396(3) 0.0348(6) Uani 1 1 d . . . . .
C4 C 0.6682(3) 0.0648(3) 0.3470(3) 0.0318(6) Uani 1 1 d . . . . .
C5 C 0.7195(3) 0.1130(3) 0.4894(3) 0.0354(6) Uani 1 1 d . . . . .
C6 C 0.5398(3) 0.2070(3) 0.4861(3) 0.0349(6) Uani 1 1 d . . . . .
C7 C 0.1567(4) 0.4309(4) 0.4597(3) 0.0461(8) Uani 1 1 d . . . . .
H7A H 0.1556 0.3916 0.3639 0.069 Uiso 1 1 calc R U . . .
H7B H 0.0566 0.3744 0.4560 0.069 Uiso 1 1 calc R U . . .
H7C H 0.1844 0.5479 0.5076 0.069 Uiso 1 1 calc R U . . .
C8 C 0.8412(4) 0.0861(4) 0.5670(3) 0.0454(8) Uani 1 1 d . . . . .
H8A H 0.8521 0.1336 0.6659 0.068 Uiso 1 1 calc R U . . .
H8B H 0.8133 -0.0306 0.5243 0.068 Uiso 1 1 calc R U . . .
H8C H 0.9367 0.1381 0.5607 0.068 Uiso 1 1 calc R U . . .
C9 C 0.2590(3) 0.5138(3) 0.7912(3) 0.0341(6) Uani 1 1 d . . . . .
C10 C 0.2557(3) 0.4701(4) 0.8946(3) 0.0431(7) Uani 1 1 d . . . . .
H10A H 0.2842 0.3861 0.8892 0.052 Uiso 1 1 calc R U . . .
C11 C 0.2108(4) 0.5500(4) 1.0048(4) 0.0511(8) Uani 1 1 d . . . . .
H11A H 0.2092 0.5196 1.0732 0.061 Uiso 1 1 calc R U . . .
C12 C 0.1684(4) 0.6740(4) 1.0147(4) 0.0533(9) Uani 1 1 d . . . . .
H12A H 0.1382 0.7276 1.0894 0.064 Uiso 1 1 calc R U . . .
C13 C 0.1707(4) 0.7189(4) 0.9130(4) 0.0497(8) Uani 1 1 d . . . . .
H13A H 0.1420 0.8030 0.9192 0.060 Uiso 1 1 calc R U . . .
C14 C 0.2158(3) 0.6391(4) 0.8019(3) 0.0417(7) Uani 1 1 d . . . . .
H14A H 0.2170 0.6700 0.7338 0.050 Uiso 1 1 calc R U . . .
C15 C 0.7222(3) -0.0155(3) 0.2313(3) 0.0323(6) Uani 1 1 d . . . . .
C16 C 0.6207(3) -0.1165(4) 0.0883(3) 0.0376(7) Uani 1 1 d . . . . .
H16A H 0.5170 -0.1402 0.0666 0.045 Uiso 1 1 calc R U . . .
C17 C 0.6724(4) -0.1812(4) -0.0206(3) 0.0422(7) Uani 1 1 d . . . . .
H17A H 0.6033 -0.2476 -0.1151 0.051 Uiso 1 1 calc R U . . .
C18 C 0.8254(4) -0.1488(4) 0.0088(3) 0.0441(7) Uani 1 1 d . . . . .
H18A H 0.8597 -0.1927 -0.0654 0.053 Uiso 1 1 calc R U . . .
C19 C 0.9270(4) -0.0508(4) 0.1491(3) 0.0436(7) Uani 1 1 d . . . . .
H19A H 1.0303 -0.0293 0.1696 0.052 Uiso 1 1 calc R U . . .
C20 C 0.8766(3) 0.0163(4) 0.2604(3) 0.0373(6) Uani 1 1 d . . . . .
H20A H 0.9463 0.0827 0.3547 0.045 Uiso 1 1 calc R U . . .

loop_
_atom_site_aniso_label
_atom_site_aniso_U_11
_atom_site_aniso_U_22
_atom_site_aniso_U_33
_atom_site_aniso_U_23
_atom_site_aniso_U_13
_atom_site_aniso_U_12
S1 0.0368(4) 0.0471(4) 0.0340(4) 0.0221(3) 0.0148(3) 0.0269(3)
S2 0.0432(4) 0.0462(5) 0.0362(4) 0.0225(3) 0.0172(3) 0.0303(4)
N1 0.0392(14) 0.0429(14) 0.0319(13) 0.0189(11) 0.0143(11) 0.0238(12)
N2 0.0363(13) 0.0408(14) 0.0419(14) 0.0214(12) 0.0146(11) 0.0242(11)
O1 0.0729(17) 0.0869(19) 0.0433(14) 0.0327(13) 0.0235(13) 0.0510(15)
C1 0.0333(15) 0.0358(15) 0.0347(15) 0.0177(13) 0.0133(12) 0.0209(13)
C2 0.0332(14) 0.0331(15) 0.0386(15) 0.0186(13) 0.0150(12) 0.0207(12)
C3 0.0324(15) 0.0355(15) 0.0414(16) 0.0205(13) 0.0137(13) 0.0196(12)
C4 0.0319(14) 0.0343(15) 0.0353(15) 0.0190(13) 0.0129(12) 0.0197(12)
C5 0.0340(15) 0.0379(16) 0.0384(15) 0.0196(13) 0.0125(13) 0.0213(13)
C6 0.0360(15) 0.0395(16) 0.0361(15) 0.0200(13) 0.0165(13) 0.0218(13)
C7 0.0434(18) 0.0515(19) 0.0463(18) 0.0238(16) 0.0125(15) 0.0290(16)
C8 0.0469(18) 0.060(2) 0.0408(17) 0.0270(16) 0.0154(15) 0.0357(16)
C9 0.0300(14) 0.0329(15) 0.0396(16) 0.0172(13) 0.0146(12) 0.0151(12)
C10 0.0479(18) 0.0496(18) 0.0509(18) 0.0313(16) 0.0258(15) 0.0313(15)
C11 0.056(2) 0.065(2) 0.0508(19) 0.0357(18) 0.0299(17) 0.0335(18)
C12 0.053(2) 0.061(2) 0.054(2) 0.0242(18) 0.0337(17) 0.0332(18)
C13 0.055(2) 0.0495(19) 0.058(2) 0.0268(17) 0.0293(17) 0.0351(17)
C14 0.0481(18) 0.0423(17) 0.0509(18) 0.0281(15) 0.0258(15) 0.0283(15)
C15 0.0349(15) 0.0329(15) 0.0356(15) 0.0194(13) 0.0147(12) 0.0188(12)
C16 0.0344(15) 0.0410(16) 0.0380(16) 0.0196(14) 0.0128(13) 0.0185(13)
C17 0.0522(19) 0.0372(16) 0.0326(15) 0.0151(13) 0.0148(14) 0.0188(15)
C18 0.061(2) 0.0483(18) 0.0455(18) 0.0298(16) 0.0333(17) 0.0343(17)
C19 0.0425(17) 0.056(2) 0.0545(19) 0.0359(17) 0.0271(16) 0.0309(16)
C20 0.0354(15) 0.0425(17) 0.0393(16) 0.0227(14) 0.0142(13) 0.0205(13)

loop_
_atom_type_symbol
_atom_type_description
_atom_type_scat_dispersion_real
_atom_type_scat_dispersion_imag
_atom_type_scat_source
C C 0.0033 0.0016 'International Tables Vol C Tables 4.2.6.8 and 6.1.1.4'
H H 0.0000 0.0000 'International Tables Vol C Tables 4.2.6.8 and 6.1.1.4'
N N 0.0061 0.0033 'International Tables Vol C Tables 4.2.6.8 and 6.1.1.4'
O O 0.0106 0.0060 'International Tables Vol C Tables 4.2.6.8 and 6.1.1.4'
S S 0.1246 0.1234 'International Tables Vol C Tables 4.2.6.8 and 6.1.1.4'

loop_
_geom_angle_atom_site_label_1
_geom_angle_atom_site_label_2
_geom_angle_atom_site_label_3
_geom_angle
_geom_angle_site_symmetry_1
_geom_angle_site_symmetry_3
_geom_angle_publ_flag
C6 S1 C4 88.92(13) . . ?
C1 S2 C2 90.66(13) . . ?
O1 N1 C1 123.0(2) . . ?
O1 N1 C3 122.5(2) . . ?
C1 N1 C3 114.5(2) . . ?
C6 N2 C5 110.4(2) . . ?
N1 C1 C6 123.3(2) . . ?
N1 C1 S2 112.10(19) . . ?
C6 C1 S2 124.6(2) . . ?
C3 C2 C9 129.5(2) . . ?
C3 C2 S2 111.5(2) . . ?
C9 C2 S2 119.0(2) . . ?
C2 C3 N1 111.3(2) . . ?
C2 C3 C7 131.3(3) . . ?
N1 C3 C7 117.5(2) . . ?
C5 C4 C15 131.1(2) . . ?
C5 C4 S1 110.2(2) . . ?
C15 C4 S1 118.6(2) . . ?
C4 C5 N2 114.8(2) . . ?
C4 C5 C8 128.2(3) . . ?
N2 C5 C8 116.9(2) . . ?
N2 C6 C1 121.7(2) . . ?
N2 C6 S1 115.7(2) . . ?
C1 C6 S1 122.6(2) . . ?
C3 C7 H7A 109.5 . . ?
C3 C7 H7B 109.5 . . ?
H7A C7 H7B 109.5 . . ?
C3 C7 H7C 109.5 . . ?
H7A C7 H7C 109.5 . . ?
H7B C7 H7C 109.5 . . ?
C5 C8 H8A 109.5 . . ?
C5 C8 H8B 109.5 . . ?
H8A C8 H8B 109.5 . . ?
C5 C8 H8C 109.5 . . ?
H8A C8 H8C 109.5 . . ?
H8B C8 H8C 109.5 . . ?
C14 C9 C10 118.4(3) . . ?
C14 C9 C2 121.6(3) . . ?
C10 C9 C2 120.0(2) . . ?
C11 C10 C9 120.7(3) . . ?
C11 C10 H10A 119.7 . . ?
C9 C10 H10A 119.7 . . ?
C12 C11 C10 120.5(3) . . ?
C12 C11 H11A 119.7 . . ?
C10 C11 H11A 119.7 . . ?
C11 C12 C13 119.6(3) . . ?
C11 C12 H12A 120.2 . . ?
C13 C12 H12A 120.2 . . ?
C12 C13 C14 120.2(3) . . ?
C12 C13 H13A 119.9 . . ?
C14 C13 H13A 119.9 . . ?
C13 C14 C9 120.6(3) . . ?
C13 C14 H14A 119.7 . . ?
C9 C14 H14A 119.7 . . ?
C20 C15 C16 118.2(3) . . ?
C20 C15 C4 121.1(3) . . ?
C16 C15 C4 120.6(2) . . ?
C17 C16 C15 120.9(3) . . ?
C17 C16 H16A 119.6 . . ?
C15 C16 H16A 119.6 . . ?
C16 C17 C18 120.7(3) . . ?
C16 C17 H17A 119.6 . . ?
C18 C17 H17A 119.6 . . ?
C19 C18 C17 119.4(3) . . ?
C19 C18 H18A 120.3 . . ?
C17 C18 H18A 120.3 . . ?
C18 C19 C20 120.6(3) . . ?
C18 C19 H19A 119.7 . . ?
C20 C19 H19A 119.7 . . ?
C19 C20 C15 120.3(3) . . ?
C19 C20 H20A 119.9 . . ?
C15 C20 H20A 119.9 . . ?

loop_
_geom_bond_atom_site_label_1
_geom_bond_atom_site_label_2
_geom_bond_distance
_geom_bond_site_symmetry_2
_geom_bond_publ_flag
S1 C6 1.721(3) . ?
S1 C4 1.733(3) . ?
S2 C1 1.702(3) . ?
S2 C2 1.735(3) . ?
N1 O1 1.284(3) . ?
N1 C1 1.326(3) . ?
N1 C3 1.401(3) . ?
N2 C6 1.314(3) . ?
N2 C5 1.384(3) . ?
C1 C6 1.438(4) . ?
C2 C3 1.358(4) . ?
C2 C9 1.477(4) . ?
C3 C7 1.485(4) . ?
C4 C5 1.374(4) . ?
C4 C15 1.480(4) . ?
C5 C8 1.488(4) . ?
C7 H7A 0.9600 . ?
C7 H7B 0.9600 . ?
C7 H7C 0.9600 . ?
C8 H8A 0.9600 . ?
C8 H8B 0.9600 . ?
C8 H8C 0.9600 . ?
C9 C14 1.385(4) . ?
C9 C10 1.393(4) . ?
C10 C11 1.377(4) . ?
C10 H10A 0.9300 . ?
C11 C12 1.369(5) . ?
C11 H11A 0.9300 . ?
C12 C13 1.382(5) . ?
C12 H12A 0.9300 . ?
C13 C14 1.384(4) . ?
C13 H13A 0.9300 . ?
C14 H14A 0.9300 . ?
C15 C20 1.393(4) . ?
C15 C16 1.398(4) . ?
C16 C17 1.374(4) . ?
C16 H16A 0.9300 . ?
C17 C18 1.378(4) . ?
C17 H17A 0.9300 . ?
C18 C19 1.377(4) . ?
C18 H18A 0.9300 . ?
C19 C20 1.391(4) . ?
C19 H19A 0.9300 . ?
C20 H20A 0.9300 . ?
